data_4303039
loop_
_publ_author_name
'Edward Gore-Randall'
'Mark Irwin'
'Mark S. Denning'
'Jose M. Goicoechea'

_publ_contact_author
;
 Dr. J. M. Goicoechea           
 Chemistry Research Laboratory
 University of Oxford
 Mansfield Road
 Oxford
 OX1 3TA
 UK
;
_publ_contact_author_email jose.goicoechea@chem.ox.ac.uk
_publ_contact_author_fax '+44 1865 272690'
_publ_contact_author_phone '+44 1865 275961'
_publ_section_title
;
Synthesis and Characterization of Alkali-Metal Salts of 2,2'- and
2,4'-Bipyridyl Radicals and Dianions
;
_journal_name_full 'Inorganic Chemistry'
_journal_page_first 8304
_journal_page_last 8316
_journal_paper_doi 10.1021/ic9009459
_journal_volume 48
_journal_year 2009
_chemical_formula_moiety 'Rb4, 2(C10 H8 N2), 3.5(C2 H8 N2)'
_chemical_formula_sum 'C27 H44 N11 Rb4'
_chemical_formula_weight 864.61
_chemical_name_systematic
; 
[Rb4(N2C10H8)2(N2C2H8)3.5]
;
_space_group_IT_number 14
_symmetry_cell_setting monoclinic
_symmetry_space_group_name_Hall '-P 2ybc'
_symmetry_space_group_name_H-M 'P 1 21/c 1'
_atom_sites_solution_hydrogens geom
_atom_sites_solution_primary direct
_atom_sites_solution_secondary difmap
_audit_creation_method SHELXL-97
_cell_angle_alpha 90.00
_cell_angle_beta 117.4470(10)
_cell_angle_gamma 90.00
_cell_formula_units_Z 4
_cell_length_a 14.0310(2)
_cell_length_b 20.3177(3)
_cell_length_c 13.5537(2)
_cell_measurement_reflns_used 8019
_cell_measurement_temperature 150(2)
_cell_measurement_theta_max 27.485
_cell_measurement_theta_min 5.097
_cell_volume 3428.93(9)
_computing_cell_refinement
;
KappaCCD software "DENZO" (Otwinowski & Minor, 1996)
;
_computing_data_collection
;
KappaCCD software "Collect" (Nonius, 2000)
;
_computing_data_reduction
;
KappaCCD software "DENZO" (Otwinowski & Minor, 1996)
;
_computing_molecular_graphics 'WinGX (Farrugia, 2005)'
_computing_publication_material 'XCIF (Sheldrick, 2001)'
_computing_structure_refinement 'SHELXL-97 (Sheldrick, 1997)'
_computing_structure_solution 'SHELXS-97 (Sheldrick, 1990)'
_diffrn_ambient_temperature 150(2)
_diffrn_measured_fraction_theta_full 0.990
_diffrn_measured_fraction_theta_max 0.990
_diffrn_measurement_device_type 'Nonius KappaCCD'
_diffrn_measurement_method 'phi and omega scans'
_diffrn_radiation_monochromator graphite
_diffrn_radiation_source 'fine-focus sealed tube'
_diffrn_radiation_type MoK\a
_diffrn_radiation_wavelength 0.71073
_diffrn_reflns_av_R_equivalents 0.0456
_diffrn_reflns_av_sigmaI/netI 0.0525
_diffrn_reflns_limit_h_max 18
_diffrn_reflns_limit_h_min -18
_diffrn_reflns_limit_k_max 26
_diffrn_reflns_limit_k_min -26
_diffrn_reflns_limit_l_max 17
_diffrn_reflns_limit_l_min -17
_diffrn_reflns_number 15302
_diffrn_reflns_theta_full 27.49
_diffrn_reflns_theta_max 27.49
_diffrn_reflns_theta_min 5.18
_exptl_absorpt_coefficient_mu 5.711
_exptl_absorpt_correction_T_max 0.7257
_exptl_absorpt_correction_T_min 0.2085
_exptl_absorpt_correction_type multi-scan
_exptl_absorpt_process_details 'DENZO/SCALEPACK (Otwinowski & Minor, 1997)'
_exptl_crystal_colour purple
_exptl_crystal_density_diffrn 1.675
_exptl_crystal_density_meas ?
_exptl_crystal_density_method .
_exptl_crystal_description rod
_exptl_crystal_F_000 1724
_exptl_crystal_size_max 0.40
_exptl_crystal_size_mid 0.14
_exptl_crystal_size_min 0.06
_refine_diff_density_max 0.611
_refine_diff_density_min -0.982
_refine_diff_density_rms 0.099
_refine_ls_extinction_method none
_refine_ls_goodness_of_fit_ref 1.025
_refine_ls_hydrogen_treatment mixed
_refine_ls_matrix_type full
_refine_ls_number_parameters 403
_refine_ls_number_reflns 7795
_refine_ls_number_restraints 2
_refine_ls_restrained_S_all 1.025
_refine_ls_R_factor_all 0.0565
_refine_ls_R_factor_gt 0.0392
_refine_ls_shift/su_max 0.001
_refine_ls_shift/su_mean 0.000
_refine_ls_structure_factor_coef Fsqd
_refine_ls_weighting_details 'calc w=1/[\s^2^(Fo^2^)+(0.0459P)^2^+2.9749P] where P=(Fo^2^+2Fc^2^)/3'
_refine_ls_weighting_scheme calc
_refine_ls_wR_factor_gt 0.0930
_refine_ls_wR_factor_ref 0.1008
_reflns_number_gt 6061
_reflns_number_total 7795
_reflns_threshold_expression >2sigma(I)
_cod_data_source_file ic9009459_si_001_6.cif
_cod_data_source_block 5
_cod_depositor_comments
;
The following automatic conversions were performed:
'_symmetry_cell_setting' value 'Monoclinic' changed to 'monoclinic'
according to '/home/saulius/struct/CIF-dictionaries/cif_core.dic'
dictionary named 'cif_core.dic' version 2.4.1 from 2010-06-29.

Automatic conversion script
Id: cif_fix_enum 1527 2010-12-29 10:47:43Z saulius 

The following automatic conversions were performed:
data name '_contact_author_fax' replaced with
'_publ_contact_author_fax' as specified in the replacement file
'/home/antanas/src/cod-tools/trunk/data/replacement-values/replacement_tags.lst'.

Automatic conversion script
Id: cif_correct_tags 4998 2017-03-02 13:24:31Z antanas 
;
_cod_database_code 4303039

loop_
_symmetry_equiv_pos_as_xyz
'x, y, z'
'-x, y+1/2, -z+1/2'
'-x, -y, -z'
'x, -y-1/2, z-1/2'

loop_
_atom_site_label
_atom_site_type_symbol
_atom_site_fract_x
_atom_site_fract_y
_atom_site_fract_z
_atom_site_U_iso_or_equiv
_atom_site_adp_type
_atom_site_occupancy
_atom_site_symmetry_multiplicity
_atom_site_calc_flag
_atom_site_refinement_flags
_atom_site_disorder_assembly
_atom_site_disorder_group
Rb1 Rb 0.35238(3) 0.321785(15) 0.12852(3) 0.03132(9) Uani 1 1 d . . .
Rb2 Rb 0.19195(3) 0.297856(16) 0.34336(3) 0.03174(10) Uani 1 1 d . . .
Rb3 Rb -0.08677(3) 0.176848(17) 0.27772(3) 0.03658(10) Uani 1 1 d . . .
Rb4 Rb 0.61350(3) 0.188374(17) 0.20369(3) 0.03588(10) Uani 1 1 d . . .
N11 N 0.1661(2) 0.34013(13) -0.0949(2) 0.0289(6) Uani 1 1 d . . .
N12 N -0.0201(2) 0.26923(14) 0.1407(2) 0.0331(6) Uani 1 1 d . . .
N21 N 0.3665(2) 0.31832(13) 0.5697(2) 0.0276(6) Uani 1 1 d . . .
N22 N 0.5678(2) 0.28574(14) 0.3359(2) 0.0316(6) Uani 1 1 d . . .
C11 C 0.1881(3) 0.37306(17) -0.1677(3) 0.0313(7) Uani 1 1 d . . .
H11 H 0.2183 0.3483 -0.2059 0.038 Uiso 1 1 calc R . .
C12 C 0.1713(3) 0.43905(18) -0.1928(3) 0.0369(8) Uani 1 1 d . . .
H12 H 0.1883 0.4588 -0.2463 0.044 Uiso 1 1 calc R . .
C13 C 0.1271(3) 0.47635(17) -0.1347(3) 0.0356(8) Uani 1 1 d . . .
H13 H 0.1145 0.5222 -0.1487 0.043 Uiso 1 1 calc R . .
C14 C 0.1032(3) 0.44680(16) -0.0598(3) 0.0305(7) Uani 1 1 d . . .
H14 H 0.0752 0.4725 -0.0206 0.037 Uiso 1 1 calc R . .
C15 C 0.1191(2) 0.37675(16) -0.0376(2) 0.0270(7) Uani 1 1 d . . .
C16 C 0.0853(2) 0.34349(16) 0.0300(3) 0.0268(7) Uani 1 1 d . . .
C17 C 0.0277(2) 0.37403(17) 0.0851(3) 0.0301(7) Uani 1 1 d . . .
H17 H 0.0249 0.4207 0.0882 0.036 Uiso 1 1 calc R . .
C18 C -0.0215(3) 0.33744(17) 0.1316(3) 0.0336(8) Uani 1 1 d . . .
H18 H -0.0613 0.3608 0.1612 0.040 Uiso 1 1 calc R . .
C19 C 0.0421(3) 0.24106(16) 0.0989(3) 0.0292(7) Uani 1 1 d . . .
H19 H 0.0504 0.1946 0.1064 0.035 Uiso 1 1 calc R . .
C110 C 0.0940(3) 0.27191(16) 0.0474(3) 0.0276(7) Uani 1 1 d . . .
H110 H 0.1360 0.2468 0.0227 0.033 Uiso 1 1 calc R . .
C21 C 0.3495(3) 0.34260(17) 0.6523(3) 0.0306(7) Uani 1 1 d . . .
H21 H 0.3245 0.3122 0.6884 0.037 Uiso 1 1 calc R . .
C22 C 0.3641(3) 0.40636(17) 0.6909(3) 0.0350(8) Uani 1 1 d . . .
H22 H 0.3553 0.4185 0.7539 0.042 Uiso 1 1 calc R . .
C23 C 0.3932(3) 0.45308(16) 0.6312(3) 0.0320(7) Uani 1 1 d . . .
H23 H 0.4001 0.4983 0.6513 0.038 Uiso 1 1 calc R . .
C24 C 0.4109(3) 0.43319(16) 0.5459(3) 0.0293(7) Uani 1 1 d . . .
H24 H 0.4253 0.4651 0.5033 0.035 Uiso 1 1 calc R . .
C25 C 0.4082(2) 0.36369(16) 0.5180(2) 0.0260(7) Uani 1 1 d . . .
C26 C 0.4489(3) 0.33944(16) 0.4496(3) 0.0280(7) Uani 1 1 d . . .
C27 C 0.5030(3) 0.37984(16) 0.4003(3) 0.0293(7) Uani 1 1 d . . .
H27 H 0.4988 0.4264 0.4027 0.035 Uiso 1 1 calc R . .
C28 C 0.5585(3) 0.35216(17) 0.3515(3) 0.0335(8) Uani 1 1 d . . .
H28 H 0.5948 0.3814 0.3254 0.040 Uiso 1 1 calc R . .
C29 C 0.5120(3) 0.24798(16) 0.3759(3) 0.0303(7) Uani 1 1 d . . .
H29 H 0.5138 0.2017 0.3665 0.036 Uiso 1 1 calc R . .
C210 C 0.4545(3) 0.26932(16) 0.4274(3) 0.0299(7) Uani 1 1 d . . .
H210 H 0.4173 0.2383 0.4494 0.036 Uiso 1 1 calc R . .
N1E N -0.1980(3) 0.27790(16) 0.3609(3) 0.0364(7) Uani 1 1 d . . .
C1E C -0.1827(3) 0.33363(19) 0.3015(3) 0.0415(9) Uani 1 1 d . . .
H1E3 H -0.1099 0.3314 0.3070 0.050 Uiso 1 1 calc R . .
H1E4 H -0.1880 0.3752 0.3368 0.050 Uiso 1 1 calc R . .
C2E C -0.2669(3) 0.33378(19) 0.1785(3) 0.0404(9) Uani 1 1 d . . .
H2E3 H -0.3396 0.3357 0.1730 0.048 Uiso 1 1 calc R . .
H2E4 H -0.2570 0.3735 0.1418 0.048 Uiso 1 1 calc R . .
N2E N -0.2580(3) 0.27493(16) 0.1207(3) 0.0376(7) Uani 1 1 d . . .
N1F N 0.1157(3) 0.39907(16) 0.4568(3) 0.0474(8) Uani 1 1 d . . .
H1F1 H 0.0553 0.3834 0.4590 0.057 Uiso 1 1 calc R . .
H1F2 H 0.1681 0.4047 0.5289 0.057 Uiso 1 1 calc R . .
C1F C 0.0913(4) 0.4623(2) 0.4006(3) 0.0482(10) Uani 1 1 d . . .
H1F3 H 0.0134 0.4637 0.3491 0.058 Uiso 1 1 calc R . .
H1F4 H 0.1297 0.4650 0.3550 0.058 Uiso 1 1 calc R . .
C2F C 0.1200(3) 0.52276(19) 0.4749(3) 0.0442(9) Uani 1 1 d . . .
H2F1 H 0.0828 0.5209 0.5216 0.053 Uiso 1 1 calc R . .
H2F2 H 0.1984 0.5234 0.5247 0.053 Uiso 1 1 calc R . .
N2F N 0.0888(3) 0.58223(16) 0.4078(3) 0.0477(8) Uani 1 1 d . . .
H2F3 H 0.1102 0.6124 0.4647 0.057 Uiso 1 1 calc R . .
H2F4 H 0.0158 0.5792 0.3823 0.057 Uiso 1 1 calc R . .
N1G N 0.7259(3) 0.06921(18) 0.1721(3) 0.0504(8) Uani 1 1 d D . .
C1G C 0.7540(4) 0.0180(2) 0.2586(4) 0.0583(11) Uani 1 1 d . . .
H1G3 H 0.8321 0.0196 0.3090 0.070 Uiso 1 1 calc R . .
H1G4 H 0.7370 -0.0259 0.2228 0.070 Uiso 1 1 calc R . .
C2G C 0.6947(4) 0.0268(3) 0.3251(4) 0.0615(12) Uani 1 1 d . . .
H2G1 H 0.6165 0.0262 0.2746 0.074 Uiso 1 1 calc R . .
H2G2 H 0.7114 -0.0104 0.3776 0.074 Uiso 1 1 calc R . .
N2G N 0.7233(4) 0.0884(2) 0.3870(3) 0.0745(12) Uani 1 1 d . . .
H2G3 H 0.7965 0.0946 0.4230 0.089 Uiso 1 1 calc R . .
H2G4 H 0.6972 0.0901 0.4381 0.089 Uiso 1 1 calc R . .
N1H N 0.4388(3) 0.41855(17) 0.0137(3) 0.0561(9) Uani 1 1 d . . .
H1H1 H 0.4761 0.3918 -0.0113 0.067 Uiso 1 1 calc R . .
H1H2 H 0.3781 0.4310 -0.0492 0.067 Uiso 1 1 calc R . .
C1H C 0.5023(3) 0.47800(19) 0.0463(3) 0.0458(9) Uani 1 1 d . . .
H1H3 H 0.5782 0.4654 0.0934 0.055 Uiso 1 1 calc R . .
H1H4 H 0.4794 0.5043 0.0931 0.055 Uiso 1 1 calc R . .
H1E1 H -0.148(3) 0.271(2) 0.424(4) 0.044(12) Uiso 1 1 d . . .
H1E2 H -0.260(3) 0.2851(17) 0.369(3) 0.031(9) Uiso 1 1 d . . .
H2E1 H -0.200(4) 0.276(2) 0.108(3) 0.046(11) Uiso 1 1 d . . .
H2E2 H -0.312(4) 0.268(2) 0.058(4) 0.057(13) Uiso 1 1 d . . .
H1G1 H 0.658(2) 0.059(3) 0.116(4) 0.10(2) Uiso 1 1 d D . .
H1G2 H 0.763(6) 0.075(4) 0.131(6) 0.18(4) Uiso 1 1 d D . .

loop_
_atom_site_aniso_label
_atom_site_aniso_U_11
_atom_site_aniso_U_22
_atom_site_aniso_U_33
_atom_site_aniso_U_23
_atom_site_aniso_U_13
_atom_site_aniso_U_12
Rb1 0.02938(17) 0.02694(18) 0.03363(17) -0.00068(12) 0.01109(13) 0.00125(12)
Rb2 0.02878(17) 0.02952(18) 0.03202(16) 0.00032(13) 0.00982(13) -0.00323(13)
Rb3 0.02863(18) 0.0361(2) 0.04004(19) 0.00227(14) 0.01159(14) 0.00295(14)
Rb4 0.02443(17) 0.0375(2) 0.04078(19) -0.00895(14) 0.01082(14) 0.00161(13)
N11 0.0297(14) 0.0268(14) 0.0307(14) -0.0029(11) 0.0141(12) 0.0023(11)
N12 0.0302(15) 0.0334(16) 0.0353(14) 0.0029(12) 0.0148(12) -0.0008(12)
N21 0.0274(14) 0.0241(14) 0.0288(13) 0.0003(11) 0.0108(11) -0.0027(11)
N22 0.0282(15) 0.0316(15) 0.0360(15) -0.0031(12) 0.0158(12) 0.0002(12)
C11 0.0288(17) 0.0333(19) 0.0313(17) 0.0001(14) 0.0135(14) 0.0013(14)
C12 0.042(2) 0.035(2) 0.0397(18) 0.0064(15) 0.0237(16) 0.0033(16)
C13 0.040(2) 0.0277(18) 0.0389(18) 0.0052(15) 0.0175(16) 0.0034(15)
C14 0.0312(17) 0.0266(17) 0.0329(17) -0.0020(13) 0.0141(14) 0.0025(14)
C15 0.0236(16) 0.0264(17) 0.0272(15) -0.0003(12) 0.0085(13) 0.0019(13)
C16 0.0232(15) 0.0279(17) 0.0287(15) -0.0023(13) 0.0113(13) 0.0003(13)
C17 0.0288(17) 0.0263(17) 0.0339(17) 0.0008(13) 0.0135(14) 0.0025(13)
C18 0.0327(18) 0.0325(19) 0.0340(17) 0.0032(14) 0.0141(15) 0.0055(15)
C19 0.0276(17) 0.0248(17) 0.0305(16) 0.0017(13) 0.0095(13) -0.0021(13)
C110 0.0260(16) 0.0236(16) 0.0306(15) -0.0016(13) 0.0107(13) 0.0021(13)
C21 0.0308(17) 0.0316(18) 0.0289(16) 0.0030(14) 0.0133(14) -0.0022(14)
C22 0.039(2) 0.0325(19) 0.0377(18) -0.0067(15) 0.0212(16) -0.0025(15)
C23 0.0316(18) 0.0225(16) 0.0397(18) -0.0050(14) 0.0146(15) -0.0019(14)
C24 0.0260(16) 0.0272(17) 0.0335(16) 0.0036(13) 0.0127(13) -0.0007(13)
C25 0.0240(16) 0.0232(16) 0.0280(15) 0.0010(12) 0.0095(13) -0.0012(12)
C26 0.0255(16) 0.0255(16) 0.0313(16) -0.0002(13) 0.0117(13) -0.0029(13)
C27 0.0323(17) 0.0231(16) 0.0328(16) -0.0022(13) 0.0153(14) -0.0029(13)
C28 0.0319(18) 0.0341(19) 0.0343(17) -0.0018(14) 0.0151(15) -0.0071(15)
C29 0.0275(17) 0.0241(17) 0.0324(16) -0.0032(13) 0.0078(14) 0.0013(13)
C210 0.0289(17) 0.0289(17) 0.0299(16) 0.0004(13) 0.0118(14) -0.0011(14)
N1E 0.0256(16) 0.0476(19) 0.0354(16) -0.0045(14) 0.0137(14) -0.0008(14)
C1E 0.046(2) 0.037(2) 0.047(2) -0.0086(17) 0.0257(18) -0.0084(17)
C2E 0.037(2) 0.039(2) 0.047(2) 0.0078(17) 0.0208(17) 0.0055(16)
N2E 0.0288(17) 0.047(2) 0.0336(16) -0.0017(14) 0.0110(14) -0.0031(14)
N1F 0.0442(19) 0.0407(19) 0.0512(19) 0.0006(15) 0.0167(16) 0.0024(15)
C1F 0.056(3) 0.042(2) 0.044(2) 0.0033(17) 0.0213(19) 0.0046(19)
C2F 0.042(2) 0.041(2) 0.048(2) -0.0035(17) 0.0200(18) 0.0098(17)
N2F 0.048(2) 0.0364(18) 0.060(2) -0.0016(16) 0.0263(17) 0.0032(15)
N1G 0.053(2) 0.044(2) 0.052(2) -0.0018(16) 0.0226(19) -0.0002(17)
C1G 0.049(3) 0.047(3) 0.077(3) 0.003(2) 0.028(2) 0.001(2)
C2G 0.048(3) 0.074(3) 0.058(3) 0.008(2) 0.020(2) 0.002(2)
N2G 0.088(3) 0.082(3) 0.050(2) 0.002(2) 0.030(2) 0.020(3)
N1H 0.057(2) 0.048(2) 0.059(2) 0.0081(17) 0.0234(18) -0.0122(18)
C1H 0.041(2) 0.042(2) 0.050(2) 0.0011(18) 0.0178(18) -0.0076(18)

loop_
_atom_type_symbol
_atom_type_description
_atom_type_scat_dispersion_real
_atom_type_scat_dispersion_imag
_atom_type_scat_source
C C 0.0033 0.0016 'International Tables Vol C Tables 4.2.6.8 and 6.1.1.4'
H H 0.0000 0.0000 'International Tables Vol C Tables 4.2.6.8 and 6.1.1.4'
N N 0.0061 0.0033 'International Tables Vol C Tables 4.2.6.8 and 6.1.1.4'
Rb Rb -0.9393 2.9676 'International Tables Vol C Tables 4.2.6.8 and 6.1.1.4'

loop_
_geom_angle_atom_site_label_1
_geom_angle_atom_site_label_2
_geom_angle_atom_site_label_3
_geom_angle
_geom_angle_site_symmetry_1
_geom_angle_site_symmetry_3
_geom_angle_publ_flag
N11 Rb1 N21 89.03(7) . 4_565 ?
N11 Rb1 N1H 76.79(9) . . ?
N21 Rb1 N1H 112.54(9) 4_565 . ?
N11 Rb1 N22 168.02(7) . . ?
N21 Rb1 N22 82.00(7) 4_565 . ?
N1H Rb1 N22 99.29(9) . . ?
N11 Rb1 C28 160.83(9) . . ?
N21 Rb1 C28 107.44(8) 4_565 . ?
N1H Rb1 C28 87.61(9) . . ?
N22 Rb1 C28 25.51(8) . . ?
N11 Rb1 C15 26.58(8) . . ?
N21 Rb1 C15 108.48(8) 4_565 . ?
N1H Rb1 C15 86.26(9) . . ?
N22 Rb1 C15 165.39(8) . . ?
C28 Rb1 C15 143.13(9) . . ?
N11 Rb1 C21 100.29(8) . 4_565 ?
N21 Rb1 C21 23.48(8) 4_565 4_565 ?
N1H Rb1 C21 135.07(10) . 4_565 ?
N22 Rb1 C21 74.31(7) . 4_565 ?
C28 Rb1 C21 98.62(8) . 4_565 ?
C15 Rb1 C21 111.18(8) . 4_565 ?
N11 Rb1 C16 44.51(7) . . ?
N21 Rb1 C16 102.52(8) 4_565 . ?
N1H Rb1 C16 109.88(9) . . ?
N22 Rb1 C16 145.50(7) . . ?
C28 Rb1 C16 135.91(8) . . ?
C15 Rb1 C16 24.15(8) . . ?
C21 Rb1 C16 96.18(8) 4_565 . ?
N11 Rb1 C29 158.24(8) . . ?
N21 Rb1 C29 75.43(7) 4_565 . ?
N1H Rb1 C29 123.04(9) . . ?
N22 Rb1 C29 23.80(8) . . ?
C28 Rb1 C29 40.63(9) . . ?
C15 Rb1 C29 147.39(8) . . ?
C21 Rb1 C29 59.91(8) 4_565 . ?
C16 Rb1 C29 123.60(8) . . ?
N11 Rb1 C110 53.56(7) . . ?
N21 Rb1 C110 79.78(8) 4_565 . ?
N1H Rb1 C110 129.19(9) . . ?
N22 Rb1 C110 131.52(7) . . ?
C28 Rb1 C110 137.61(8) . . ?
C15 Rb1 C110 44.64(8) . . ?
C21 Rb1 C110 71.24(8) 4_565 . ?
C16 Rb1 C110 24.95(8) . . ?
C29 Rb1 C110 107.75(8) . . ?
N11 Rb1 C27 148.25(8) . . ?
N21 Rb1 C27 121.32(7) 4_565 . ?
N1H Rb1 C27 97.43(9) . . ?
N22 Rb1 C27 42.86(7) . . ?
C28 Rb1 C27 22.72(8) . . ?
C15 Rb1 C27 123.28(8) . . ?
C21 Rb1 C27 105.21(8) 4_565 . ?
C16 Rb1 C27 113.19(8) . . ?
C29 Rb1 C27 46.19(8) . . ?
C110 Rb1 C27 118.33(8) . . ?
N11 Rb1 C11 18.99(7) . . ?
N21 Rb1 C11 93.61(7) 4_565 . ?
N1H Rb1 C11 58.08(8) . . ?
N22 Rb1 C11 153.38(7) . . ?
C28 Rb1 C11 144.94(8) . . ?
C15 Rb1 C11 38.99(8) . . ?
C21 Rb1 C11 110.58(8) 4_565 . ?
C16 Rb1 C11 61.10(7) . . ?
C29 Rb1 C11 168.64(8) . . ?
C110 Rb1 C11 72.54(7) . . ?
C27 Rb1 C11 144.13(8) . . ?
N21 Rb2 N11 89.45(7) . 4_566 ?
N21 Rb2 N12 165.65(8) . . ?
N11 Rb2 N12 83.06(7) 4_566 . ?
N21 Rb2 N1F 72.23(8) . . ?
N11 Rb2 N1F 112.06(8) 4_566 . ?
N12 Rb2 N1F 99.24(8) . . ?
N21 Rb2 C18 153.95(8) . . ?
N11 Rb2 C18 107.87(8) 4_566 . ?
N12 Rb2 C18 25.90(8) . . ?
N1F Rb2 C18 83.09(9) . . ?
N21 Rb2 C25 26.93(8) . . ?
N11 Rb2 C25 112.64(8) 4_566 . ?
N12 Rb2 C25 164.21(8) . . ?
N1F Rb2 C25 77.00(9) . . ?
C18 Rb2 C25 139.11(9) . . ?
N21 Rb2 C19 164.01(8) . . ?
N11 Rb2 C19 81.15(8) 4_566 . ?
N12 Rb2 C19 25.09(8) . . ?
N1F Rb2 C19 123.31(9) . . ?
C18 Rb2 C19 41.97(9) . . ?
C25 Rb2 C19 150.62(8) . . ?
N21 Rb2 C26 45.23(8) . . ?
N11 Rb2 C26 111.37(8) 4_566 . ?
N12 Rb2 C26 149.12(8) . . ?
N1F Rb2 C26 99.99(9) . . ?
C18 Rb2 C26 135.81(9) . . ?
C25 Rb2 C26 24.54(8) . . ?
C19 Rb2 C26 127.09(8) . . ?
N21 Rb2 C210 54.32(8) . . ?
N11 Rb2 C210 89.93(8) 4_566 . ?
N12 Rb2 C210 137.48(8) . . ?
N1F Rb2 C210 122.02(8) . . ?
C18 Rb2 C210 141.67(9) . . ?
C25 Rb2 C210 45.26(8) . . ?
C19 Rb2 C210 112.39(8) . . ?
C26 Rb2 C210 25.32(8) . . ?
N21 Rb2 C11 100.09(7) . 4_566 ?
N11 Rb2 C11 22.38(8) 4_566 4_566 ?
N12 Rb2 C11 77.29(8) . 4_566 ?
N1F Rb2 C11 134.05(9) . 4_566 ?
C18 Rb2 C11 103.08(8) . 4_566 ?
C25 Rb2 C11 116.49(8) . 4_566 ?
C19 Rb2 C11 66.83(8) . 4_566 ?
C26 Rb2 C11 105.40(8) . 4_566 ?
C210 Rb2 C11 80.53(8) . 4_566 ?
N21 Rb2 C17 145.01(8) . . ?
N11 Rb2 C17 125.34(8) 4_566 . ?
N12 Rb2 C17 42.99(8) . . ?
N1F Rb2 C17 89.07(8) . . ?
C18 Rb2 C17 22.37(8) . . ?
C25 Rb2 C17 121.25(8) . . ?
C19 Rb2 C17 47.02(8) . . ?
C26 Rb2 C17 113.57(8) . . ?
C210 Rb2 C17 121.47(8) . . ?
C11 Rb2 C17 113.84(8) 4_566 . ?
N21 Rb2 C110 151.90(8) . . ?
N11 Rb2 C110 98.05(7) 4_566 . ?
N12 Rb2 C110 42.10(8) . . ?
N1F Rb2 C110 127.92(8) . . ?
C18 Rb2 C110 46.68(8) . . ?
C25 Rb2 C110 129.29(8) . . ?
C19 Rb2 C110 22.03(8) . . ?
C26 Rb2 C110 107.38(8) . . ?
C210 Rb2 C110 98.43(7) . . ?
C11 Rb2 C110 79.44(7) 4_566 . ?
C17 Rb2 C110 39.48(7) . . ?
C15 Rb3 N12 106.23(8) 4_566 . ?
C15 Rb3 N1E 112.86(9) 4_566 . ?
N12 Rb3 N1E 99.21(8) . . ?
C15 Rb3 N2E 160.98(9) 4_566 . ?
N12 Rb3 N2E 63.06(8) . . ?
N1E Rb3 N2E 57.29(9) . . ?
C15 Rb3 N2F 95.42(9) 4_566 2_545 ?
N12 Rb3 N2F 77.53(8) . 2_545 ?
N1E Rb3 N2F 151.07(9) . 2_545 ?
N2E Rb3 N2F 97.21(9) . 2_545 ?
C15 Rb3 N11 26.69(8) 4_566 4_566 ?
N12 Rb3 N11 79.61(7) . 4_566 ?
N1E Rb3 N11 120.05(8) . 4_566 ?
N2E Rb3 N11 139.90(8) . 4_566 ?
N2F Rb3 N11 87.96(8) 2_545 4_566 ?
C15 Rb3 C16 25.71(8) 4_566 4_566 ?
N12 Rb3 C16 115.98(8) . 4_566 ?
N1E Rb3 C16 87.42(8) . 4_566 ?
N2E Rb3 C16 142.10(8) . 4_566 ?
N2F Rb3 C16 120.14(9) 2_545 4_566 ?
N11 Rb3 C16 45.12(7) 4_566 4_566 ?
C15 Rb3 N1G 113.46(9) 4_566 1_455 ?
N12 Rb3 N1G 124.20(9) . 1_455 ?
N1E Rb3 N1G 99.68(9) . 1_455 ?
N2E Rb3 N1G 85.14(9) . 1_455 ?
N2F Rb3 N1G 61.57(9) 2_545 1_455 ?
N11 Rb3 N1G 130.61(9) 4_566 1_455 ?
C16 Rb3 N1G 116.88(9) 4_566 1_455 ?
C15 Rb3 C110 44.65(8) 4_566 4_566 ?
N12 Rb3 C110 99.95(7) . 4_566 ?
N1E Rb3 C110 70.57(8) . 4_566 ?
N2E Rb3 C110 118.99(8) . 4_566 ?
N2F Rb3 C110 138.34(8) 2_545 4_566 ?
N11 Rb3 C110 51.31(7) 4_566 4_566 ?
C16 Rb3 C110 24.74(8) 4_566 4_566 ?
N1G Rb3 C110 135.85(9) 1_455 4_566 ?
C15 Rb3 C1E 120.58(9) 4_566 . ?
N12 Rb3 C1E 74.87(8) . . ?
N1E Rb3 C1E 24.35(9) . . ?
N2E Rb3 C1E 43.39(9) . . ?
N2F Rb3 C1E 139.36(9) 2_545 . ?
N11 Rb3 C1E 115.26(8) 4_566 . ?
C16 Rb3 C1E 98.73(9) 4_566 . ?
N1G Rb3 C1E 112.82(9) 1_455 . ?
C110 Rb3 C1E 76.13(8) 4_566 . ?
C15 Rb3 C14 23.43(8) 4_566 4_566 ?
N12 Rb3 C14 116.87(8) . 4_566 ?
N1E Rb3 C14 126.82(8) . 4_566 ?
N2E Rb3 C14 175.04(8) . 4_566 ?
N2F Rb3 C14 78.09(8) 2_545 4_566 ?
N11 Rb3 C14 42.30(7) 4_566 4_566 ?
C16 Rb3 C14 42.81(8) 4_566 4_566 ?
N1G Rb3 C14 91.18(9) 1_455 4_566 ?
C110 Rb3 C14 65.96(7) 4_566 4_566 ?
C1E Rb3 C14 141.54(8) . 4_566 ?
C15 Rb3 C11 39.54(8) 4_566 4_566 ?
N12 Rb3 C11 73.15(8) . 4_566 ?
N1E Rb3 C11 139.56(8) . 4_566 ?
N2E Rb3 C11 135.94(8) . 4_566 ?
N2F Rb3 C11 67.65(8) 2_545 4_566 ?
N11 Rb3 C11 20.54(7) 4_566 4_566 ?
C16 Rb3 C11 63.01(8) 4_566 4_566 ?
N1G Rb3 C11 117.69(9) 1_455 4_566 ?
C110 Rb3 C11 71.84(7) 4_566 4_566 ?
C1E Rb3 C11 129.21(8) . 4_566 ?
C14 Rb3 C11 43.72(8) 4_566 4_566 ?
C15 Rb3 H1E1 97.6(8) 4_566 . ?
N12 Rb3 H1E1 104.8(7) . . ?
N1E Rb3 H1E1 15.3(8) . . ?
N2E Rb3 H1E1 72.0(8) . . ?
N2F Rb3 H1E1 165.5(8) 2_545 . ?
N11 Rb3 H1E1 106.5(8) 4_566 . ?
C16 Rb3 H1E1 72.1(8) 4_566 . ?
N1G Rb3 H1E1 106.9(8) 1_455 . ?
C110 Rb3 H1E1 55.9(8) 4_566 . ?
C1E Rb3 H1E1 33.6(7) . . ?
C14 Rb3 H1E1 112.4(8) 4_566 . ?
C11 Rb3 H1E1 126.8(8) 4_566 . ?
C15 Rb3 H2E1 150.2(9) 4_566 . ?
N12 Rb3 H2E1 46.3(9) . . ?
N1E Rb3 H2E1 69.2(8) . . ?
N2E Rb3 H2E1 17.0(9) . . ?
N2F Rb3 H2E1 89.5(8) 2_545 . ?
N11 Rb3 H2E1 124.9(9) 4_566 . ?
C16 Rb3 H2E1 143.8(8) 4_566 . ?
N1G Rb3 H2E1 94.7(8) 1_455 . ?
C110 Rb3 H2E1 119.1(8) 4_566 . ?
C1E Rb3 H2E1 50.0(8) . . ?
C14 Rb3 H2E1 161.7(9) 4_566 . ?
C11 Rb3 H2E1 119.0(9) 4_566 . ?
H1E1 Rb3 H2E1 82.5(11) . . ?
N22 Rb4 C25 110.71(8) . 4_565 ?
N22 Rb4 N2G 97.04(10) . . ?
C25 Rb4 N2G 112.31(11) 4_565 . ?
N22 Rb4 N1G 154.35(9) . . ?
C25 Rb4 N1G 87.76(9) 4_565 . ?
N2G Rb4 N1G 58.51(11) . . ?
N22 Rb4 N2E 99.65(8) . 1_655 ?
C25 Rb4 N2E 113.02(9) 4_565 1_655 ?
N2G Rb4 N2E 121.45(11) . 1_655 ?
N1G Rb4 N2E 88.52(10) . 1_655 ?
N22 Rb4 N21 83.50(7) . 4_565 ?
C25 Rb4 N21 27.21(8) 4_565 4_565 ?
N2G Rb4 N21 117.54(11) . 4_565 ?
N1G Rb4 N21 113.50(9) . 4_565 ?
N2E Rb4 N21 119.88(8) 1_655 4_565 ?
N22 Rb4 N1E 62.77(8) . 1_655 ?
C25 Rb4 N1E 164.38(9) 4_565 1_655 ?
N2G Rb4 N1E 83.07(11) . 1_655 ?
N1G Rb4 N1E 103.36(10) . 1_655 ?
N2E Rb4 N1E 57.26(9) 1_655 1_655 ?
N21 Rb4 N1E 143.08(8) 4_565 1_655 ?
N22 Rb4 C26 121.74(8) . 4_565 ?
C25 Rb4 C26 25.59(8) 4_565 4_565 ?
N2G Rb4 C26 127.54(10) . 4_565 ?
N1G Rb4 C26 82.57(9) . 4_565 ?
N2E Rb4 C26 87.78(8) 1_655 4_565 ?
N21 Rb4 C26 45.53(8) 4_565 4_565 ?
N1E Rb4 C26 143.89(9) 1_655 4_565 ?
N22 Rb4 C29 22.91(8) . . ?
C25 Rb4 C29 98.86(8) 4_565 . ?
N2G Rb4 C29 83.85(10) . . ?
N1G Rb4 C29 141.06(9) . . ?
N2E Rb4 C29 122.56(8) 1_655 . ?
N21 Rb4 C29 73.31(7) 4_565 . ?
N1E Rb4 C29 79.50(8) 1_655 . ?
C26 Rb4 C29 118.11(8) 4_565 . ?
N22 Rb4 C210 106.25(8) . 4_565 ?
C25 Rb4 C210 45.05(8) 4_565 4_565 ?
N2G Rb4 C210 152.13(10) . 4_565 ?
N1G Rb4 C210 99.40(9) . 4_565 ?
N2E Rb4 C210 69.97(8) 1_655 4_565 ?
N21 Rb4 C210 52.20(8) 4_565 4_565 ?
N1E Rb4 C210 121.05(8) 1_655 4_565 ?
C26 Rb4 C210 24.98(8) 4_565 4_565 ?
C29 Rb4 C210 112.40(8) . 4_565 ?
N22 Rb4 C2E 74.89(8) . 1_655 ?
C25 Rb4 C2E 122.23(9) 4_565 1_655 ?
N2G Rb4 C2E 124.26(11) . 1_655 ?
N1G Rb4 C2E 110.96(10) . 1_655 ?
N2E Rb4 C2E 24.76(9) 1_655 1_655 ?
N21 Rb4 C2E 116.10(8) 4_565 1_655 ?
N1E Rb4 C2E 43.60(9) 1_655 1_655 ?
C26 Rb4 C2E 100.70(8) 4_565 1_655 ?
C29 Rb4 C2E 97.80(8) . 1_655 ?
C210 Rb4 C2E 77.50(8) 4_565 1_655 ?
N22 Rb4 C21 74.53(8) . 4_565 ?
C25 Rb4 C21 41.65(8) 4_565 4_565 ?
N2G Rb4 C21 97.72(11) . 4_565 ?
N1G Rb4 C21 113.66(9) . 4_565 ?
N2E Rb4 C21 140.82(8) 1_655 4_565 ?
N21 Rb4 C21 22.41(7) 4_565 4_565 ?
N1E Rb4 C21 136.97(8) 1_655 4_565 ?
C26 Rb4 C21 65.16(8) 4_565 4_565 ?
C29 Rb4 C21 58.02(8) . 4_565 ?
C210 Rb4 C21 74.61(8) 4_565 4_565 ?
C2E Rb4 C21 130.23(8) 1_655 4_565 ?
N22 Rb4 H1G1 163.1(11) . . ?
C25 Rb4 H1G1 70.2(4) 4_565 . ?
N2G Rb4 H1G1 68.0(9) . . ?
N1G Rb4 H1G1 17.5(4) . . ?
N2E Rb4 H1G1 95.2(10) 1_655 . ?
N21 Rb4 H1G1 96.2(5) 4_565 . ?
N1E Rb4 H1G1 120.5(5) 1_655 . ?
C26 Rb4 H1G1 66.7(6) 4_565 . ?
C29 Rb4 H1G1 141.4(11) . . ?
C210 Rb4 H1G1 86.5(8) 4_565 . ?
C2E Rb4 H1G1 119.6(10) 1_655 . ?
C21 Rb4 H1G1 98.9(7) 4_565 . ?
C11 N11 C15 117.2(3) . . ?
C11 N11 Rb1 114.8(2) . . ?
C15 N11 Rb1 85.52(16) . . ?
C11 N11 Rb2 99.4(2) . 4_565 ?
C15 N11 Rb2 141.3(2) . 4_565 ?
Rb1 N11 Rb2 90.26(7) . 4_565 ?
C11 N11 Rb3 103.44(19) . 4_565 ?
C15 N11 Rb3 70.91(16) . 4_565 ?
Rb1 N11 Rb3 141.17(10) . 4_565 ?
Rb2 N11 Rb3 89.72(7) 4_565 4_565 ?
C19 N12 C18 111.5(3) . . ?
C19 N12 Rb2 84.73(18) . . ?
C18 N12 Rb2 81.79(18) . . ?
C19 N12 Rb3 115.2(2) . . ?
C18 N12 Rb3 131.8(2) . . ?
Rb2 N12 Rb3 90.85(7) . . ?
C21 N21 C25 116.1(3) . . ?
C21 N21 Rb2 122.7(2) . . ?
C25 N21 Rb2 84.97(16) . . ?
C21 N21 Rb1 93.96(19) . 4_566 ?
C25 N21 Rb1 146.5(2) . 4_566 ?
Rb2 N21 Rb1 91.02(7) . 4_566 ?
C21 N21 Rb4 96.22(19) . 4_566 ?
C25 N21 Rb4 73.46(16) . 4_566 ?
Rb2 N21 Rb4 140.92(10) . 4_566 ?
Rb1 N21 Rb4 89.75(7) 4_566 4_566 ?
C29 N22 C28 112.0(3) . . ?
C29 N22 Rb4 100.9(2) . . ?
C28 N22 Rb4 144.6(2) . . ?
C29 N22 Rb1 89.69(18) . . ?
C28 N22 Rb1 77.76(17) . . ?
Rb4 N22 Rb1 90.09(7) . . ?
N11 C11 C12 126.6(3) . . ?
N11 C11 Rb2 58.25(17) . 4_565 ?
C12 C11 Rb2 168.9(2) . 4_565 ?
N11 C11 Rb3 56.02(16) . 4_565 ?
C12 C11 Rb3 99.9(2) . 4_565 ?
Rb2 C11 Rb3 74.34(7) 4_565 4_565 ?
N11 C11 Rb1 46.17(16) . . ?
C12 C11 Rb1 119.2(2) . . ?
Rb2 C11 Rb1 71.68(6) 4_565 . ?
Rb3 C11 Rb1 101.95(8) 4_565 . ?
N11 C11 H11 116.7 . . ?
C12 C11 H11 116.7 . . ?
Rb2 C11 H11 59.5 4_565 . ?
Rb3 C11 H11 115.5 4_565 . ?
Rb1 C11 H11 103.2 . . ?
C11 C12 C13 116.7(3) . . ?
C11 C12 H12 121.6 . . ?
C13 C12 H12 121.6 . . ?
C14 C13 C12 120.1(3) . . ?
C14 C13 H13 119.9 . . ?
C12 C13 H13 119.9 . . ?
C13 C14 C15 121.7(3) . . ?
C13 C14 Rb3 102.8(2) . 4_565 ?
C15 C14 Rb3 55.92(16) . 4_565 ?
C13 C14 H14 119.2 . . ?
C15 C14 H14 119.2 . . ?
Rb3 C14 H14 110.3 4_565 . ?
C16 C15 N11 119.1(3) . . ?
C16 C15 C14 123.2(3) . . ?
N11 C15 C14 117.5(3) . . ?
C16 C15 Rb3 83.34(18) . 4_565 ?
N11 C15 Rb3 82.40(17) . 4_565 ?
C14 C15 Rb3 100.65(19) . 4_565 ?
C16 C15 Rb1 85.14(18) . . ?
N11 C15 Rb1 67.90(16) . . ?
C14 C15 Rb1 119.9(2) . . ?
Rb3 C15 Rb1 137.27(11) 4_565 . ?
C15 C16 C17 124.6(3) . . ?
C15 C16 C110 124.0(3) . . ?
C17 C16 C110 111.2(3) . . ?
C15 C16 Rb3 70.95(17) . 4_565 ?
C17 C16 Rb3 106.23(19) . 4_565 ?
C110 C16 Rb3 90.55(17) . 4_565 ?
C15 C16 Rb1 70.71(17) . . ?
C17 C16 Rb1 128.7(2) . . ?
C110 C16 Rb1 79.17(17) . . ?
Rb3 C16 Rb1 124.28(10) 4_565 . ?
C18 C17 C16 121.6(3) . . ?
C18 C17 Rb2 62.49(18) . . ?
C16 C17 Rb2 93.34(18) . . ?
C18 C17 H17 119.2 . . ?
C16 C17 H17 119.2 . . ?
Rb2 C17 H17 114.4 . . ?
C17 C18 N12 126.9(3) . . ?
C17 C18 Rb2 95.1(2) . . ?
N12 C18 Rb2 72.32(17) . . ?
C17 C18 H18 116.6 . . ?
N12 C18 H18 116.6 . . ?
Rb2 C18 H18 103.9 . . ?
N12 C19 C110 127.6(3) . . ?
N12 C19 Rb2 70.18(17) . . ?
C110 C19 Rb2 96.46(19) . . ?
N12 C19 H19 116.2 . . ?
C110 C19 H19 116.2 . . ?
Rb2 C19 H19 104.9 . . ?
C19 C110 C16 120.7(3) . . ?
C19 C110 Rb1 134.8(2) . . ?
C16 C110 Rb1 75.87(17) . . ?
C19 C110 Rb3 111.5(2) . 4_565 ?
C16 C110 Rb3 64.71(16) . 4_565 ?
Rb1 C110 Rb3 113.38(9) . 4_565 ?
C19 C110 Rb2 61.51(17) . . ?
C16 C110 Rb2 89.69(17) . . ?
Rb1 C110 Rb2 78.25(6) . . ?
Rb3 C110 Rb2 146.21(10) 4_565 . ?
C19 C110 H110 119.7 . . ?
C16 C110 H110 119.7 . . ?
Rb1 C110 H110 62.3 . . ?
Rb3 C110 H110 93.5 4_565 . ?
Rb2 C110 H110 119.2 . . ?
N21 C21 C22 127.6(3) . . ?
N21 C21 Rb1 62.56(17) . 4_566 ?
C22 C21 Rb1 165.1(2) . 4_566 ?
N21 C21 Rb4 61.36(17) . 4_566 ?
C22 C21 Rb4 97.8(2) . 4_566 ?
Rb1 C21 Rb4 77.38(7) 4_566 4_566 ?
N21 C21 H21 116.2 . . ?
C22 C21 H21 116.2 . . ?
Rb1 C21 H21 55.0 4_566 . ?
Rb4 C21 H21 113.0 4_566 . ?
C21 C22 C23 116.3(3) . . ?
C21 C22 H22 121.8 . . ?
C23 C22 H22 121.8 . . ?
C24 C23 C22 120.0(3) . . ?
C24 C23 H23 120.0 . . ?
C22 C23 H23 120.0 . . ?
C23 C24 C25 121.2(3) . . ?
C23 C24 Rb4 95.9(2) . 4_566 ?
C25 C24 Rb4 54.02(15) . 4_566 ?
C23 C24 H24 119.4 . . ?
C25 C24 H24 119.4 . . ?
Rb4 C24 H24 119.6 4_566 . ?
C26 C25 N21 119.0(3) . . ?
C26 C25 C24 123.3(3) . . ?
N21 C25 C24 117.6(3) . . ?
C26 C25 Rb4 84.50(19) . 4_566 ?
N21 C25 Rb4 79.33(16) . 4_566 ?
C24 C25 Rb4 102.92(19) . 4_566 ?
C26 C25 Rb2 84.11(18) . . ?
N21 C25 Rb2 68.10(15) . . ?
C24 C25 Rb2 120.3(2) . . ?
Rb4 C25 Rb2 134.10(11) 4_566 . ?
C25 C26 C210 124.1(3) . . ?
C25 C26 C27 124.3(3) . . ?
C210 C26 C27 111.2(3) . . ?
C25 C26 Rb4 69.91(17) . 4_566 ?
C210 C26 Rb4 88.20(18) . 4_566 ?
C27 C26 Rb4 108.7(2) . 4_566 ?
C25 C26 Rb2 71.35(18) . . ?
C210 C26 Rb2 79.28(18) . . ?
C27 C26 Rb2 129.1(2) . . ?
Rb4 C26 Rb2 121.63(10) 4_566 . ?
C28 C27 C26 121.6(3) . . ?
C28 C27 Rb1 63.31(18) . . ?
C26 C27 Rb1 95.87(19) . . ?
C28 C27 H27 119.2 . . ?
C26 C27 H27 119.2 . . ?
Rb1 C27 H27 110.8 . . ?
C27 C28 N22 126.6(3) . . ?
C27 C28 Rb1 94.0(2) . . ?
N22 C28 Rb1 76.73(17) . . ?
C27 C28 H28 116.7 . . ?
N22 C28 H28 116.7 . . ?
Rb1 C28 H28 100.3 . . ?
C210 C29 N22 127.3(3) . . ?
C210 C29 Rb1 95.1(2) . . ?
N22 C29 Rb1 66.51(17) . . ?
C210 C29 Rb4 169.6(2) . . ?
N22 C29 Rb4 56.18(17) . . ?
Rb1 C29 Rb4 77.20(7) . . ?
C210 C29 H29 116.4 . . ?
N22 C29 H29 116.4 . . ?
Rb1 C29 H29 110.4 . . ?
Rb4 C29 H29 61.3 . . ?
C29 C210 C26 121.1(3) . . ?
C29 C210 Rb2 134.2(2) . . ?
C26 C210 Rb2 75.40(18) . . ?
C29 C210 Rb4 113.3(2) . 4_566 ?
C26 C210 Rb4 66.83(16) . 4_566 ?
Rb2 C210 Rb4 112.41(9) . 4_566 ?
C29 C210 H210 119.4 . . ?
C26 C210 H210 119.4 . . ?
Rb2 C210 H210 63.1 . . ?
Rb4 C210 H210 89.9 4_566 . ?
C1E N1E Rb3 95.0(2) . . ?
C1E N1E Rb4 111.8(2) . 1_455 ?
Rb3 N1E Rb4 76.95(7) . 1_455 ?
C1E N1E H1E1 115(3) . . ?
Rb3 N1E H1E1 87(3) . . ?
Rb4 N1E H1E1 131(3) 1_455 . ?
C1E N1E H1E2 109(2) . . ?
Rb3 N1E H1E2 143(2) . . ?
Rb4 N1E H1E2 68(2) 1_455 . ?
H1E1 N1E H1E2 107(4) . . ?
N1E C1E C2E 111.4(3) . . ?
N1E C1E Rb3 60.66(19) . . ?
C2E C1E Rb3 92.1(2) . . ?
N1E C1E H1E3 109.4 . . ?
C2E C1E H1E3 109.4 . . ?
Rb3 C1E H1E3 62.7 . . ?
N1E C1E H1E4 109.4 . . ?
C2E C1E H1E4 109.4 . . ?
Rb3 C1E H1E4 158.5 . . ?
H1E3 C1E H1E4 108.0 . . ?
N2E C2E C1E 111.5(3) . . ?
N2E C2E Rb4 61.62(19) . 1_455 ?
C1E C2E Rb4 93.2(2) . 1_455 ?
N2E C2E H2E3 109.3 . . ?
C1E C2E H2E3 109.3 . . ?
Rb4 C2E H2E3 61.0 1_455 . ?
N2E C2E H2E4 109.3 . . ?
C1E C2E H2E4 109.3 . . ?
Rb4 C2E H2E4 157.4 1_455 . ?
H2E3 C2E H2E4 108.0 . . ?
C2E N2E Rb4 93.6(2) . 1_455 ?
C2E N2E Rb3 112.9(2) . . ?
Rb4 N2E Rb3 77.33(8) 1_455 . ?
C2E N2E H2E1 113(3) . . ?
Rb4 N2E H2E1 144(3) 1_455 . ?
Rb3 N2E H2E1 70(3) . . ?
C2E N2E H2E2 114(3) . . ?
Rb4 N2E H2E2 83(3) 1_455 . ?
Rb3 N2E H2E2 130(3) . . ?
H2E1 N2E H2E2 106(4) . . ?
C1F N1F Rb2 112.7(2) . . ?
C1F N1F H1F1 109.1 . . ?
Rb2 N1F H1F1 109.1 . . ?
C1F N1F H1F2 109.1 . . ?
Rb2 N1F H1F2 109.1 . . ?
H1F1 N1F H1F2 107.8 . . ?
N1F C1F C2F 116.2(3) . . ?
N1F C1F H1F3 108.2 . . ?
C2F C1F H1F3 108.2 . . ?
N1F C1F H1F4 108.2 . . ?
C2F C1F H1F4 108.2 . . ?
H1F3 C1F H1F4 107.4 . . ?
N2F C2F C1F 110.3(3) . . ?
N2F C2F H2F1 109.6 . . ?
C1F C2F H2F1 109.6 . . ?
N2F C2F H2F2 109.6 . . ?
C1F C2F H2F2 109.6 . . ?
H2F1 C2F H2F2 108.1 . . ?
C2F N2F Rb3 153.4(2) . 2 ?
C2F N2F H2F3 98.2 . . ?
Rb3 N2F H2F3 98.2 2 . ?
C2F N2F H2F4 98.2 . . ?
Rb3 N2F H2F4 98.2 2 . ?
H2F3 N2F H2F4 103.7 . . ?
C1G N1G Rb4 114.6(3) . . ?
C1G N1G Rb3 105.2(3) . 1_655 ?
Rb4 N1G Rb3 76.38(8) . 1_655 ?
C1G N1G H1G1 107(4) . . ?
Rb4 N1G H1G1 83(4) . . ?
Rb3 N1G H1G1 147(4) 1_655 . ?
C1G N1G H1G2 124(6) . . ?
Rb4 N1G H1G2 117(5) . . ?
Rb3 N1G H1G2 67(5) 1_655 . ?
H1G1 N1G H1G2 100(6) . . ?
N1G C1G C2G 112.1(4) . . ?
N1G C1G H1G3 109.2 . . ?
C2G C1G H1G3 109.2 . . ?
N1G C1G H1G4 109.2 . . ?
C2G C1G H1G4 109.2 . . ?
H1G3 C1G H1G4 107.9 . . ?
N2G C2G C1G 111.6(4) . . ?
N2G C2G Rb4 55.0(2) . . ?
C1G C2G Rb4 88.8(3) . . ?
N2G C2G H2G1 109.3 . . ?
C1G C2G H2G1 109.3 . . ?
Rb4 C2G H2G1 71.3 . . ?
N2G C2G H2G2 109.3 . . ?
C1G C2G H2G2 109.3 . . ?
Rb4 C2G H2G2 160.4 . . ?
H2G1 C2G H2G2 108.0 . . ?
C2G N2G Rb4 101.7(3) . . ?
C2G N2G H2G3 111.4 . . ?
Rb4 N2G H2G3 111.4 . . ?
C2G N2G H2G4 111.4 . . ?
Rb4 N2G H2G4 111.4 . . ?
H2G3 N2G H2G4 109.3 . . ?
C1H N1H Rb1 135.2(3) . . ?
C1H N1H H1H1 103.4 . . ?
Rb1 N1H H1H1 103.4 . . ?
C1H N1H H1H2 103.4 . . ?
Rb1 N1H H1H2 103.4 . . ?
H1H1 N1H H1H2 105.2 . . ?
N1H C1H C1H 117.0(4) . 3_665 ?
N1H C1H H1H3 108.0 . . ?
C1H C1H H1H3 108.0 3_665 . ?
N1H C1H H1H4 108.0 . . ?
C1H C1H H1H4 108.0 3_665 . ?
H1H3 C1H H1H4 107.3 . . ?

loop_
_geom_bond_atom_site_label_1
_geom_bond_atom_site_label_2
_geom_bond_distance
_geom_bond_site_symmetry_2
_geom_bond_publ_flag
Rb1 N11 2.973(3) . ?
Rb1 N21 2.987(3) 4_565 ?
Rb1 N1H 3.082(3) . ?
Rb1 N22 3.122(3) . ?
Rb1 C28 3.134(3) . ?
Rb1 C15 3.199(3) . ?
Rb1 C21 3.358(3) 4_565 ?
Rb1 C16 3.378(3) . ?
Rb1 C29 3.404(3) . ?
Rb1 C110 3.421(3) . ?
Rb1 C27 3.500(3) . ?
Rb1 C11 3.740(3) . ?
Rb2 N21 2.942(3) . ?
Rb2 N11 2.995(3) 4_566 ?
Rb2 N12 3.034(3) . ?
Rb2 N1F 3.042(3) . ?
Rb2 C18 3.151(3) . ?
Rb2 C25 3.159(3) . ?
Rb2 C19 3.211(3) . ?
Rb2 C26 3.316(3) . ?
Rb2 C210 3.367(3) . ?
Rb2 C11 3.475(3) 4_566 ?
Rb2 C17 3.539(3) . ?
Rb2 C110 3.630(3) . ?
Rb3 C15 3.021(3) 4_566 ?
Rb3 N12 3.073(3) . ?
Rb3 N1E 3.089(3) . ?
Rb3 N2E 3.092(3) . ?
Rb3 N2F 3.155(3) 2_545 ?
Rb3 N11 3.169(3) 4_566 ?
Rb3 C16 3.175(3) 4_566 ?
Rb3 N1G 3.205(4) 1_455 ?
Rb3 C110 3.511(3) 4_566 ?
Rb3 C1E 3.530(4) . ?
Rb3 C14 3.585(3) 4_566 ?
Rb3 C11 3.717(3) 4_566 ?
Rb3 H1E1 3.16(4) . ?
Rb3 H2E1 2.91(4) . ?
Rb4 N22 2.932(3) . ?
Rb4 C25 3.011(3) 4_565 ?
Rb4 N2G 3.024(4) . ?
Rb4 N1G 3.026(4) . ?
Rb4 N2E 3.078(3) 1_655 ?
Rb4 N21 3.087(3) 4_565 ?
Rb4 N1E 3.106(3) 1_655 ?
Rb4 C26 3.191(3) 4_565 ?
Rb4 C29 3.465(3) . ?
Rb4 C210 3.470(3) 4_565 ?
Rb4 C2E 3.492(4) 1_655 ?
Rb4 C21 3.496(3) 4_565 ?
Rb4 H1G1 3.06(6) . ?
N11 C11 1.341(4) . ?
N11 C15 1.436(4) . ?
N11 Rb2 2.995(3) 4_565 ?
N11 Rb3 3.169(3) 4_565 ?
N12 C19 1.368(4) . ?
N12 C18 1.391(4) . ?
N21 C21 1.341(4) . ?
N21 C25 1.436(4) . ?
N21 Rb1 2.987(3) 4_566 ?
N21 Rb4 3.087(3) 4_566 ?
N22 C29 1.374(4) . ?
N22 C28 1.381(4) . ?
C11 C12 1.377(5) . ?
C11 Rb2 3.475(3) 4_565 ?
C11 Rb3 3.717(3) 4_565 ?
C11 H11 0.9500 . ?
C12 C13 1.425(5) . ?
C12 H12 0.9500 . ?
C13 C14 1.348(5) . ?
C13 H13 0.9500 . ?
C14 C15 1.451(5) . ?
C14 Rb3 3.585(3) 4_565 ?
C14 H14 0.9500 . ?
C15 C16 1.387(5) . ?
C15 Rb3 3.021(3) 4_565 ?
C16 C17 1.467(4) . ?
C16 C110 1.469(5) . ?
C16 Rb3 3.175(3) 4_565 ?
C17 C18 1.352(5) . ?
C17 H17 0.9500 . ?
C18 H18 0.9500 . ?
C19 C110 1.370(5) . ?
C19 H19 0.9500 . ?
C110 Rb3 3.511(3) 4_565 ?
C110 H110 0.9500 . ?
C21 C22 1.376(5) . ?
C21 Rb1 3.358(3) 4_566 ?
C21 Rb4 3.496(3) 4_566 ?
C21 H21 0.9500 . ?
C22 C23 1.423(5) . ?
C22 H22 0.9500 . ?
C23 C24 1.352(5) . ?
C23 H23 0.9500 . ?
C24 C25 1.458(4) . ?
C24 Rb4 3.627(3) 4_566 ?
C24 H24 0.9500 . ?
C25 C26 1.385(5) . ?
C25 Rb4 3.011(3) 4_566 ?
C26 C210 1.466(5) . ?
C26 C27 1.471(5) . ?
C26 Rb4 3.191(3) 4_566 ?
C27 C28 1.355(5) . ?
C27 H27 0.9500 . ?
C28 H28 0.9500 . ?
C29 C210 1.358(5) . ?
C29 H29 0.9500 . ?
C210 Rb4 3.470(3) 4_566 ?
C210 H210 0.9500 . ?
N1E C1E 1.461(5) . ?
N1E Rb4 3.106(3) 1_455 ?
N1E H1E1 0.83(4) . ?
N1E H1E2 0.94(4) . ?
C1E C2E 1.536(5) . ?
C1E H1E3 0.9900 . ?
C1E H1E4 0.9900 . ?
C2E N2E 1.465(5) . ?
C2E Rb4 3.492(4) 1_455 ?
C2E H2E3 0.9900 . ?
C2E H2E4 0.9900 . ?
N2E Rb4 3.078(3) 1_455 ?
N2E H2E1 0.90(4) . ?
N2E H2E2 0.85(5) . ?
N1F C1F 1.451(5) . ?
N1F H1F1 0.9200 . ?
N1F H1F2 0.9200 . ?
C1F C2F 1.521(5) . ?
C1F H1F3 0.9900 . ?
C1F H1F4 0.9900 . ?
C2F N2F 1.453(5) . ?
C2F H2F1 0.9900 . ?
C2F H2F2 0.9900 . ?
N2F Rb3 3.155(3) 2 ?
N2F H2F3 0.9200 . ?
N2F H2F4 0.9200 . ?
N1G C1G 1.478(6) . ?
N1G Rb3 3.205(4) 1_655 ?
N1G H1G1 0.927(19) . ?
N1G H1G2 0.93(2) . ?
C1G C2G 1.492(7) . ?
C1G H1G3 0.9900 . ?
C1G H1G4 0.9900 . ?
C2G N2G 1.458(6) . ?
C2G H2G1 0.9900 . ?
C2G H2G2 0.9900 . ?
N2G H2G3 0.9200 . ?
N2G H2G4 0.9200 . ?
N1H C1H 1.444(5) . ?
N1H H1H1 0.9200 . ?
N1H H1H2 0.9200 . ?
C1H C1H 1.517(8) 3_665 ?
C1H H1H3 0.9900 . ?
C1H H1H4 0.9900 . ?
